data_7063226
loop_
_publ_author_name
'Zhang, Kuo'
'Pang, Jing-Jing'
'Lian, Xin'
'Song, Zi-Han'
'Yuan, Yue-Chao'
'Huang, Hongliang'
'Yao, Zhao-Quan'
'Xu, Jian'

_publ_section_title
;
 A pacs-type metal--organic framework with high adsorption capacity for
 inverse C2H6/C2H4 separation
;
_journal_issue 23
_journal_name_full 'New Journal of Chemistry'
_journal_page_first 10577
_journal_page_last 10583
_journal_paper_doi 10.1039/D4NJ00605D
_journal_volume 48
_journal_year 2024
_chemical_formula_moiety 'C30 H36 Ni3 O13, 2(C9 H6 N3)'
_chemical_formula_sum 'C48 H48 N6 Ni3 O13'
_chemical_formula_weight 1093.05
_chemical_name_common Ni-bodc-tpt
_chemical_name_systematic Ni-bodc-tpt
_space_group_crystal_system hexagonal
_space_group_IT_number 194
_space_group_name_Hall '-P 6c 2c'
_space_group_name_H-M_alt 'P 63/m m c'
_atom_sites_solution_hydrogens geom
_atom_sites_solution_primary dual
_audit_creation_date 2024-01-17
_audit_creation_method
;
Olex2 1.5-beta
(compiled 2023.08.24 svn.re1ec1418 for OlexSys, GUI svn.r6817)
;
_audit_update_record
;
2024-01-29 deposited with the CCDC.	2024-05-20 downloaded from the CCDC.
;
_cell_angle_alpha 90
_cell_angle_beta 90
_cell_angle_gamma 120
_cell_formula_units_Z 2
_cell_length_a 16.7926(6)
_cell_length_b 16.7926(6)
_cell_length_c 14.6396(9)
_cell_measurement_reflns_used 6767
_cell_measurement_temperature 210(90)
_cell_measurement_theta_max 75.5850
_cell_measurement_theta_min 4.2940
_cell_volume 3575.2(3)
_computing_cell_refinement 'CrysAlisPro 1.171.40.84a (Rigaku OD, 2020)'
_computing_data_collection 'CrysAlisPro 1.171.40.84a (Rigaku OD, 2020)'
_computing_data_reduction 'CrysAlisPro 1.171.40.84a (Rigaku OD, 2020)'
_computing_molecular_graphics 'Olex2 1.5-beta (Dolomanov et al., 2009)'
_computing_publication_material 'Olex2 1.5-beta (Dolomanov et al., 2009)'
_computing_structure_refinement 'SHELXL 2018/3 (Sheldrick, 2015)'
_computing_structure_solution 'SHELXT 2014/5 (Sheldrick, 2014)'
_diffrn_ambient_environment N~2~
_diffrn_ambient_temperature 210(90)
_diffrn_detector 'Hybrid Pixel Array Detector'
_diffrn_detector_area_resol_mean 10.0000
_diffrn_measured_fraction_theta_full 0.997
_diffrn_measured_fraction_theta_max 0.949
_diffrn_measurement_details
;
List of Runs (angles in degrees, time in seconds):

  # Type    Start    End  Width  t~exp~   \w     \q     \k     \f   Frames
#--------------------------------------------------------------------------
  1  \w     -3.00  22.00   0.50    5.00    --    0.00  13.00 145.00   50
  2  \w    -45.00 -20.00   0.50    5.00    --    0.00 -13.00 -25.00   50
  3  \w     65.00  91.00   0.50   20.00    --  101.30 -13.00 -25.00   52
  4  \w    138.00 164.00   0.50   20.00    --  101.30  13.00 145.00   52
  5  \w    -35.00  23.00   0.50    5.00    --    0.00 -82.00 -30.00  116
  6  \w    -23.00  37.00   0.50    5.00    --    0.00  82.00 -90.00  120
  7  \w     -5.00  20.00   0.50    5.00    --    0.00  82.00-180.00   50
  8  \w     78.00 160.00   0.50   20.00    --  101.30  38.00-180.00  164
  9  \w     51.00 112.00   0.50   20.00    --  101.30 -77.00-150.00  122
 10  \w     52.00 123.00   0.50   20.00    --  101.30 -38.00 -60.00  142
 11  \w     17.00 117.00   0.50   20.00    --  101.30 -57.00-150.00  200
;
_diffrn_measurement_device 'four-circle diffractometer'
_diffrn_measurement_device_type 'XtaLAB AFC12 (RINC): Kappa single'
_diffrn_measurement_method '\w scans'
_diffrn_orient_matrix_type 'CrysAlisPro convention (1999,Acta A55,543-557)'
_diffrn_orient_matrix_UB_11 -0.0092904000
_diffrn_orient_matrix_UB_12 0.0416952000
_diffrn_orient_matrix_UB_13 -0.0903838000
_diffrn_orient_matrix_UB_21 -0.0154354000
_diffrn_orient_matrix_UB_22 0.0699449000
_diffrn_orient_matrix_UB_23 0.0539367000
_diffrn_orient_matrix_UB_31 0.1043652000
_diffrn_orient_matrix_UB_32 0.0677130000
_diffrn_orient_matrix_UB_33 -0.0000204000
_diffrn_radiation_monochromator mirror
_diffrn_radiation_probe x-ray
_diffrn_radiation_type 'Cu K\a'
_diffrn_radiation_wavelength 1.54184
_diffrn_reflns_av_R_equivalents 0.0812
_diffrn_reflns_av_unetI/netI 0.0306
_diffrn_reflns_Laue_measured_fraction_full 0.997
_diffrn_reflns_Laue_measured_fraction_max 0.949
_diffrn_reflns_limit_h_max 20
_diffrn_reflns_limit_h_min -15
_diffrn_reflns_limit_k_max 21
_diffrn_reflns_limit_k_min -18
_diffrn_reflns_limit_l_max 12
_diffrn_reflns_limit_l_min -18
_diffrn_reflns_number 12516
_diffrn_reflns_point_group_measured_fraction_full 0.997
_diffrn_reflns_point_group_measured_fraction_max 0.949
_diffrn_reflns_theta_full 67.684
_diffrn_reflns_theta_max 79.057
_diffrn_reflns_theta_min 4.285
_diffrn_source 'Rotating-anode X-ray tube (dual wavelength)'
_diffrn_source_type 'Rigaku (Cu) X-ray DW Source'
_exptl_absorpt_coefficient_mu 1.321
_exptl_absorpt_correction_T_max 1.00000
_exptl_absorpt_correction_T_min 0.69235
_exptl_absorpt_correction_type multi-scan
_exptl_absorpt_process_details
;
CrysAlisPro 1.171.40.84a (Rigaku Oxford Diffraction, 2020)
Empirical absorption correction using spherical harmonics,
implemented in SCALE3 ABSPACK scaling algorithm.
;
_exptl_crystal_colour 'clear yellowish green'
_exptl_crystal_colour_lustre clear
_exptl_crystal_colour_modifier yellowish
_exptl_crystal_colour_primary green
_exptl_crystal_density_diffrn 1.015
_exptl_crystal_description block
_exptl_crystal_F_000 1132
_exptl_crystal_recrystallization_method 'Re-crystallisation from solvent: Dimethylacetamide?DI water'
_exptl_crystal_size_max 0.2
_exptl_crystal_size_mid 0.15
_exptl_crystal_size_min 0.1
_refine_diff_density_max 0.475
_refine_diff_density_min -0.495
_refine_diff_density_rms 0.071
_refine_ls_extinction_method none
_refine_ls_goodness_of_fit_ref 1.173
_refine_ls_hydrogen_treatment constr
_refine_ls_matrix_type full
_refine_ls_number_parameters 158
_refine_ls_number_reflns 1417
_refine_ls_number_restraints 178
_refine_ls_restrained_S_all 1.157
_refine_ls_R_factor_all 0.0780
_refine_ls_R_factor_gt 0.0689
_refine_ls_shift/su_max 0.000
_refine_ls_shift/su_mean 0.000
_refine_ls_structure_factor_coef Fsqd
_refine_ls_weighting_details 'w=1/[\s^2^(Fo^2^)+(0.1233P)^2^+3.2310P] where P=(Fo^2^+2Fc^2^)/3'
_refine_ls_weighting_scheme calc
_refine_ls_wR_factor_gt 0.2075
_refine_ls_wR_factor_ref 0.2255
_reflns_Friedel_coverage 0.000
_reflns_number_gt 1198
_reflns_number_total 1417
_reflns_threshold_expression 'I > 2\s(I)'
_cod_data_source_file d4nj00605d2.cif
_cod_data_source_block ni-tpt
_cod_depositor_comments 'Adding full bibliography for 7063225--7063226.cif.'
_cod_database_code 7063226
_shelx_shelxl_version_number 2018/3
_chemical_oxdiff_formula 'C H O N Ni'
_chemical_oxdiff_usercomment 'C H O N Ni'
_shelx_space_group_comment
;
The symmetry employed for this shelxl refinement is uniquely defined
by the following loop, which should always be used as a source of
symmetry information in preference to the above space-group names.
They are only intended as comments.
;
_shelx_estimated_absorpt_t_max 0.879
_shelx_estimated_absorpt_t_min 0.778
_olex2_refinement_description
;
1. Fixed Uiso
 At 1.2 times of:
  All C(H) groups, All C(H,H) groups
2. Restrained distances
 O4-C10 = O3-C10 = O2-C1 = O1-C1
 1.2 with sigma of 0.02
3. Uiso/Uaniso restraints and constraints
O4 \\sim C10 \\sim C9 \\sim C8 \\sim C5 \\sim C6 \\sim C4 \\sim C3 \\sim C7
\\sim O3 \\sim C1 \\sim O2 \\sim O1 \\sim C2: within 2A with sigma of 0.005 and
sigma for terminal atoms of 0.01 within 2A
Uanis(O4) \\sim Ueq, Uanis(C10) \\sim Ueq, Uanis(C9) \\sim Ueq, Uanis(C8) \\sim
Ueq, Uanis(C5) \\sim Ueq, Uanis(C6) \\sim Ueq, Uanis(C4) \\sim Ueq, Uanis(C3)
\\sim Ueq, Uanis(C7) \\sim Ueq, Uanis(O3) \\sim Ueq, Uanis(C1) \\sim Ueq,
Uanis(O2) \\sim Ueq, Uanis(O1) \\sim Ueq, Uanis(C2) \\sim Ueq: with sigma of
0.005 and sigma for terminal atoms of 0.01
4. Others
 Fixed Sof: O4(0.333333) C10(0.333333) C9(0.333333) C8(0.333333) H8A(0.333333)
 H8B(0.333333) C5(0.166667) H5A(0.166667) H5B(0.166667) C6(0.333333)
 H6A(0.333333) H6B(0.333333) C4(0.333333) H4A(0.333333) H4B(0.333333)
 C3(0.166667) H3A(0.166667) H3B(0.166667) C7(0.166667) H7A(0.166667)
 H7B(0.166667) O3(0.333333) C1(0.166667) O2(0.166667) O1(0.166667) C2(0.166667)
 Fixed X: C9(0.4603) C5(0.54023) C2(0.544439)
5.a Secondary CH2 refined with riding coordinates:
 C8(H8A,H8B), C5(H5A,H5B), C6(H6A,H6B), C4(H4A,H4B), C3(H3A,H3B), C7(H7A,H7B)
5.b Aromatic/amide H refined with riding coordinates:
 C11(H11), C12(H12)
;
_smtbx_masks_void_probe_radius 1.2
_smtbx_masks_void_truncation_radius 1.2
_olex2_submission_special_instructions 'No special instructions were received'
_oxdiff_exptl_absorpt_empirical_details
;
Empirical correction (ABSPACK) includes:
- Absorption correction using spherical harmonics
- Frame scaling
;
_oxdiff_exptl_absorpt_empirical_full_max 3.255
_oxdiff_exptl_absorpt_empirical_full_min 0.228

loop_
_space_group_symop_operation_xyz
'x, y, z'
'-y, x-y, z'
'-x+y, -x, z'
'-x, -y, z+1/2'
'y, -x+y, z+1/2'
'x-y, x, z+1/2'
'y, x, -z'
'x-y, -y, -z'
'-x, -x+y, -z'
'-y, -x, -z+1/2'
'-x+y, y, -z+1/2'
'x, x-y, -z+1/2'
'-x, -y, -z'
'y, -x+y, -z'
'x-y, x, -z'
'x, y, -z-1/2'
'-y, x-y, -z-1/2'
'-x+y, -x, -z-1/2'
'-y, -x, z'
'-x+y, y, z'
'x, x-y, z'
'y, x, z-1/2'
'x-y, -y, z-1/2'
'-x, -x+y, z-1/2'

loop_
_atom_site_label
_atom_site_type_symbol
_atom_site_fract_x
_atom_site_fract_y
_atom_site_fract_z
_atom_site_U_iso_or_equiv
_atom_site_adp_type
_atom_site_occupancy
_atom_site_site_symmetry_order
_atom_site_calc_flag
_atom_site_refinement_flags_posn
_atom_site_refinement_flags_adp
_atom_site_refinement_flags_occupancy
_atom_site_disorder_assembly
_atom_site_disorder_group
Ni1 Ni 0.47105(6) 0.73552(3) 0.250000 0.0364(4) Uani 1 4 d S T P . .
O5 O 0.333333 0.666667 0.250000 0.063(3) Uani 1 12 d S T P . .
N1 N 0.6167(3) 0.80834(17) 0.250000 0.0489(13) Uani 1 4 d S T P . .
N2 N 0.95282(19) 1.04718(19) 0.250000 0.069(2) Uani 1 4 d S T P . .
O4 O 0.3449(14) 0.8269(12) 0.3524(15) 0.042(3) Uani 0.3333 1 d D U P A -1
C13 C 0.8088(4) 0.9044(2) 0.250000 0.0572(19) Uani 1 4 d S T P . .
C11 C 0.6642(3) 0.9000(3) 0.250000 0.0641(16) Uani 1 2 d S T P . .
H11 H 0.631584 0.932013 0.250000 0.077 Uiso 1 2 calc R U P A .
C14 C 0.9103(5) 0.9552(2) 0.250000 0.065(2) Uani 1 4 d S T P . .
C12 C 0.7592(4) 0.9501(3) 0.250000 0.074(2) Uani 1 2 d S T P . .
H12 H 0.789914 1.014714 0.250000 0.089 Uiso 1 2 calc R U P . .
C10 C 0.4287(15) 0.8589(7) 0.3648(7) 0.055(2) Uani 0.3333 1 d D U P A -1
C9 C 0.460300 0.9280(7) 0.4485(7) 0.0594(18) Uani 0.3333 1 d S U P A -1
C8 C 0.3821(10) 0.9413(10) 0.4861(11) 0.073(2) Uani 0.3333 1 d . U P A -1
H8A H 0.331984 0.883090 0.509701 0.088 Uiso 0.3333 1 calc R U P A -1
H8B H 0.357614 0.963697 0.438002 0.088 Uiso 0.3333 1 calc R U P A -1
C5 C 0.540230 1.0961(14) 0.4704(14) 0.062(3) Uani 0.1667 1 d . U P A -1
H5A H 0.595135 1.155623 0.458038 0.074 Uiso 0.1667 1 calc R U P A -1
H5B H 0.485655 1.102458 0.463154 0.074 Uiso 0.1667 1 calc R U P A -1
C6 C 0.5354(9) 1.0154(9) 0.4007(10) 0.070(2) Uani 0.3333 1 d . U P A -1
H6A H 0.517057 1.021678 0.338770 0.083 Uiso 0.3333 1 calc R U P A -1
H6B H 0.594233 1.016424 0.398285 0.083 Uiso 0.3333 1 calc R U P A -1
C4 C 0.5013(10) 0.9051(10) 0.5258(10) 0.072(2) Uani 0.3333 1 d . U P A -1
H4A H 0.538206 0.879344 0.502045 0.086 Uiso 0.3333 1 calc R U P A -1
H4B H 0.451890 0.857714 0.563149 0.086 Uiso 0.3333 1 calc R U P A -1
C3 C 0.563(2) 0.990(2) 0.587(2) 0.061(3) Uani 0.1667 1 d . U P A -1
H3A H 0.553371 0.970725 0.651721 0.073 Uiso 0.1667 1 calc R U P A -1
H3B H 0.628125 1.012030 0.573019 0.073 Uiso 0.1667 1 calc R U P A -1
C7 C 0.426(2) 1.015(2) 0.565(2) 0.065(3) Uani 0.1667 1 d . U P A -1
H7A H 0.396585 0.985551 0.623325 0.078 Uiso 0.1667 1 calc R U P A -1
H7B H 0.413636 1.064826 0.553795 0.078 Uiso 0.1667 1 calc R U P A -1
O3 O 0.4829(11) 0.8402(9) 0.3246(8) 0.053(3) Uani 0.3333 1 d D U P A -1
C1 C 0.586(2) 1.1597(17) 0.6153(16) 0.058(4) Uani 0.1667 1 d D U P A -1
O2 O 0.536(2) 1.194(3) 0.627(2) 0.049(5) Uani 0.1667 1 d D U P A -1
O1 O 0.665(3) 1.191(4) 0.643(4) 0.057(7) Uani 0.1667 1 d D U P A -1
C2 C 0.544439 1.0595(18) 0.5750(17) 0.060(3) Uani 0.1667 1 d . U P A -1

loop_
_atom_site_aniso_label
_atom_site_aniso_U_11
_atom_site_aniso_U_22
_atom_site_aniso_U_33
_atom_site_aniso_U_23
_atom_site_aniso_U_13
_atom_site_aniso_U_12
Ni1 0.0311(6) 0.0280(5) 0.0511(7) 0.000 0.000 0.0155(3)
O5 0.033(2) 0.033(2) 0.125(8) 0.000 0.000 0.0163(12)
N1 0.031(3) 0.0335(19) 0.081(4) 0.000 0.000 0.0155(13)
N2 0.031(2) 0.031(2) 0.145(7) 0.000 0.000 0.017(2)
O4 0.051(6) 0.041(6) 0.038(6) -0.009(5) -0.007(5) 0.028(4)
C13 0.032(3) 0.034(2) 0.104(6) 0.000 0.000 0.0158(16)
C11 0.036(2) 0.029(2) 0.128(5) 0.000 0.000 0.0159(19)
C14 0.036(4) 0.037(3) 0.124(7) 0.000 0.000 0.0178(18)
C12 0.038(3) 0.033(2) 0.154(6) 0.000 0.000 0.020(2)
C10 0.055(3) 0.054(3) 0.061(3) -0.008(3) -0.001(3) 0.032(3)
C9 0.061(3) 0.061(3) 0.067(3) -0.012(2) -0.002(3) 0.038(2)
C8 0.069(3) 0.073(3) 0.076(4) -0.011(3) 0.000(3) 0.034(3)
C5 0.062(4) 0.061(4) 0.065(4) -0.005(3) 0.000(3) 0.033(3)
C6 0.071(3) 0.063(3) 0.068(3) -0.006(3) -0.003(3) 0.028(3)
C4 0.074(3) 0.068(3) 0.070(3) -0.006(3) -0.002(3) 0.033(3)
C3 0.063(4) 0.062(4) 0.065(4) -0.005(3) 0.000(3) 0.036(3)
C7 0.064(4) 0.066(4) 0.068(4) -0.007(3) 0.002(3) 0.034(3)
O3 0.051(4) 0.053(4) 0.061(4) -0.010(3) 0.000(3) 0.030(3)
C1 0.060(4) 0.058(4) 0.060(4) -0.007(3) 0.001(4) 0.032(3)
O2 0.057(8) 0.049(7) 0.048(8) -0.024(6) 0.008(6) 0.032(6)
O1 0.058(8) 0.057(9) 0.061(9) 0.004(7) -0.004(7) 0.033(6)
C2 0.062(3) 0.061(3) 0.063(3) -0.007(3) 0.001(3) 0.034(2)

loop_
_atom_type_symbol
_atom_type_description
_atom_type_scat_dispersion_real
_atom_type_scat_dispersion_imag
_atom_type_scat_source
C C 0.0181 0.0091 'International Tables Vol C Tables 4.2.6.8 and 6.1.1.4'
H H 0.0000 0.0000 'International Tables Vol C Tables 4.2.6.8 and 6.1.1.4'
N N 0.0311 0.0180 'International Tables Vol C Tables 4.2.6.8 and 6.1.1.4'
Ni Ni -3.0029 0.5091 'International Tables Vol C Tables 4.2.6.8 and 6.1.1.4'
O O 0.0492 0.0322 'International Tables Vol C Tables 4.2.6.8 and 6.1.1.4'

loop_
_geom_angle_atom_site_label_1
_geom_angle_atom_site_label_2
_geom_angle_atom_site_label_3
_geom_angle
_geom_angle_site_symmetry_1
_geom_angle_site_symmetry_3
_geom_angle_publ_flag
O5 Ni1 N1 180.00(6) . . ?
O3 Ni1 O5 95.0(4) . . ?
O3 Ni1 N1 85.0(4) . . ?
Ni1 O5 Ni1 120.0 . 3_565 ?
Ni1 O5 Ni1 120.002(1) 2_665 3_565 ?
Ni1 O5 Ni1 120.001(1) 2_665 . ?
C11 N1 Ni1 121.2(3) . . ?
C11 N1 Ni1 121.2(3) 21_565 . ?
C11 N1 C11 117.6(5) 21_565 . ?
C14 N2 C14 114.9(7) 3_675 . ?
C12 C13 C14 121.4(3) . . ?
C12 C13 C14 121.4(3) 21_565 . ?
C12 C13 C12 117.2(6) . 21_565 ?
N1 C11 H11 118.5 . . ?
N1 C11 C12 123.0(4) . . ?
C12 C11 H11 118.5 . . ?
N2 C14 N2 125.1(7) 2_765 . ?
N2 C14 C13 117.5(3) 2_765 . ?
N2 C14 C13 117.5(3) . . ?
C13 C12 H12 120.2 . . ?
C11 C12 C13 119.6(4) . . ?
C11 C12 H12 120.2 . . ?
O4 C10 C9 108.8(14) . . ?
O4 C10 O3 129.1(13) . . ?
O3 C10 C9 122.0(17) . . ?
C8 C9 C10 112.6(11) . . ?
C8 C9 C6 112.0(12) . . ?
C6 C9 C10 99.2(9) . . ?
C4 C9 C10 115.6(12) . . ?
C4 C9 C8 107.9(12) . . ?
C4 C9 C6 109.3(8) . . ?
C9 C8 H8A 110.5 . . ?
C9 C8 H8B 110.5 . . ?
C9 C8 C7 106.0(15) . . ?
H8A C8 H8B 108.7 . . ?
C7 C8 H8A 110.5 . . ?
C7 C8 H8B 110.5 . . ?
H5A C5 H5B 108.8 . . ?
C6 C5 H5A 110.8 . . ?
C6 C5 H5B 110.8 . . ?
C2 C5 H5A 110.8 . . ?
C2 C5 H5B 110.8 . . ?
C2 C5 C6 104.9(16) . . ?
C9 C6 C5 100.3(10) . . ?
C9 C6 H6A 111.7 . . ?
C9 C6 H6B 111.7 . . ?
C5 C6 H6A 111.7 . . ?
C5 C6 H6B 111.7 . . ?
H6A C6 H6B 109.5 . . ?
C9 C4 H4A 108.9 . . ?
C9 C4 H4B 108.9 . . ?
C9 C4 C3 113.2(15) . . ?
H4A C4 H4B 107.8 . . ?
C3 C4 H4A 108.9 . . ?
C3 C4 H4B 108.9 . . ?
C4 C3 H3A 109.3 . . ?
C4 C3 H3B 109.3 . . ?
H3A C3 H3B 108.0 . . ?
C2 C3 C4 111(2) . . ?
C2 C3 H3A 109.3 . . ?
C2 C3 H3B 109.3 . . ?
C8 C7 H7A 109.1 . . ?
C8 C7 H7B 109.1 . . ?
C8 C7 C2 112.5(19) . . ?
H7A C7 H7B 107.8 . . ?
C2 C7 H7A 109.1 . . ?
C2 C7 H7B 109.1 . . ?
C10 O3 Ni1 135.8(12) . . ?
O2 C1 C2 120(3) . . ?
O1 C1 O2 126(3) . . ?
O1 C1 C2 113(3) . . ?
C5 C2 C7 80.6(14) . . ?
C3 C2 C5 121(2) . . ?
C3 C2 C7 110(2) . . ?
C3 C2 C1 134(2) . . ?
C1 C2 C5 91.6(18) . . ?
C1 C2 C7 107(2) . . ?

loop_
_geom_bond_atom_site_label_1
_geom_bond_atom_site_label_2
_geom_bond_distance
_geom_bond_site_symmetry_2
_geom_bond_publ_flag
Ni1 O5 2.0028(9) . ?
Ni1 N1 2.118(5) . ?
Ni1 O3 1.993(14) . ?
N1 C11 1.333(5) . ?
N1 C11 1.333(5) 21_565 ?
N2 C14 1.339(4) 3_675 ?
N2 C14 1.339(4) . ?
O4 C10 1.243(17) . ?
C13 C14 1.476(9) . ?
C13 C12 1.387(6) . ?
C13 C12 1.387(6) 21_565 ?
C11 H11 0.9400 . ?
C11 C12 1.382(7) . ?
C12 H12 0.9400 . ?
C10 C9 1.586(16) . ?
C10 O3 1.249(16) . ?
C9 C8 1.539(16) . ?
C9 C6 1.544(15) . ?
C9 C4 1.472(17) . ?
C8 H8A 0.9800 . ?
C8 H8B 0.9800 . ?
C8 C7 1.58(3) . ?
C5 H5A 0.9800 . ?
C5 H5B 0.9800 . ?
C5 C6 1.67(2) . ?
C5 C2 1.66(3) . ?
C6 H6A 0.9800 . ?
C6 H6B 0.9800 . ?
C4 H4A 0.9800 . ?
C4 H4B 0.9800 . ?
C4 C3 1.56(3) . ?
C3 H3A 0.9800 . ?
C3 H3B 0.9800 . ?
C3 C2 1.37(4) . ?
C7 H7A 0.9800 . ?
C7 H7B 0.9800 . ?
C7 C2 1.75(3) . ?
C1 O2 1.236(19) . ?
C1 O1 1.24(2) . ?
C1 C2 1.58(4) . ?

loop_
_geom_torsion_atom_site_label_1
_geom_torsion_atom_site_label_2
_geom_torsion_atom_site_label_3
_geom_torsion_atom_site_label_4
_geom_torsion
_geom_torsion_site_symmetry_1
_geom_torsion_site_symmetry_2
_geom_torsion_site_symmetry_3
_geom_torsion_site_symmetry_4
_geom_torsion_publ_flag
Ni1 N1 C11 C12 180.0 . . . . ?
N1 C11 C12 C13 0.0 . . . . ?
O4 C10 C9 C8 -3.9(17) . . . . ?
O4 C10 C9 C6 -122.6(13) . . . . ?
O4 C10 C9 C4 120.7(15) . . . . ?
O4 C10 O3 Ni1 -20(3) . . . . ?
C11 N1 C11 C12 0.0 21_565 . . . ?
C14 N2 C14 N2 0.0 3_675 . . 2_765 ?
C14 N2 C14 C13 180.0 3_675 . . . ?
C14 C13 C12 C11 180.0 . . . . ?
C12 C13 C14 N2 180.0 . . . 2_765 ?
C12 C13 C14 N2 180.0 21_565 . . . ?
C12 C13 C14 N2 0.0 . . . . ?
C12 C13 C14 N2 0.0 21_565 . . 2_765 ?
C12 C13 C12 C11 0.0 21_565 . . . ?
C10 C9 C8 C7 -177.6(18) . . . . ?
C10 C9 C6 C5 158.4(12) . . . . ?
C10 C9 C4 C3 158.1(16) . . . . ?
C9 C10 O3 Ni1 155.6(10) . . . . ?
C9 C8 C7 C2 5(3) . . . . ?
C9 C4 C3 C2 19(3) . . . . ?
C8 C9 C6 C5 39.3(12) . . . . ?
C8 C9 C4 C3 -74.8(19) . . . . ?
C8 C7 C2 C5 63(3) . . . . ?
C8 C7 C2 C3 -56(3) . . . . ?
C8 C7 C2 C1 152(2) . . . . ?
C6 C9 C8 C7 -67(2) . . . . ?
C6 C9 C4 C3 47.3(18) . . . . ?
C6 C5 C2 C3 14.1(15) . . . . ?
C6 C5 C2 C7 -93.6(14) . . . . ?
C6 C5 C2 C1 159.6(15) . . . . ?
C4 C9 C8 C7 54(2) . . . . ?
C4 C9 C6 C5 -80.3(12) . . . . ?
C4 C3 C2 C5 -50(2) . . . . ?
C4 C3 C2 C7 41(3) . . . . ?
C4 C3 C2 C1 -178(2) . . . . ?
O3 C10 C9 C8 179.3(12) . . . . ?
O3 C10 C9 C6 60.6(14) . . . . ?
O3 C10 C9 C4 -56.1(14) . . . . ?
O2 C1 C2 C5 76(3) . . . . ?
O2 C1 C2 C3 -147(3) . . . . ?
O2 C1 C2 C7 -5(3) . . . . ?
O1 C1 C2 C5 -114(3) . . . . ?
O1 C1 C2 C3 23(5) . . . . ?
O1 C1 C2 C7 165(4) . . . . ?
C2 C5 C6 C9 47.0(8) . . . . ?

loop_
_smtbx_masks_void_nr
_smtbx_masks_void_average_x
_smtbx_masks_void_average_y
_smtbx_masks_void_average_z
_smtbx_masks_void_volume
_smtbx_masks_void_count_electrons
_smtbx_masks_void_content
1 -0.034 -0.770 -0.742 1543.6 440.8 ?
